data_4515834
loop_
_publ_author_name
'Schmitt, Daniel C.'
'Niljianskul, Nootaree'
'Sach, Neal W.'
'Trujillo, John I.'

_publ_section_title
;
 A Parallel Approach to 7-(Hetero)arylpyrazolo[1,5- a]pyrimidin-5-ones.
;
_journal_issue 5
_journal_name_full 'ACS combinatorial science'
_journal_page_first 256
_journal_page_last 260
_journal_paper_doi 10.1021/acscombsci.8b00032
_journal_volume 20
_journal_year 2018
_chemical_formula_sum 'C20 H14 F3 N3 O'
_chemical_formula_weight 369.34
_space_group_crystal_system monoclinic
_space_group_IT_number 14
_space_group_name_Hall '-P 2ybc'
_space_group_name_H-M_alt 'P 1 21/c 1'
_atom_sites_solution_hydrogens mixed
_audit_creation_method SHELXL-2014/7
_cell_angle_alpha 90
_cell_angle_beta 100.829(3)
_cell_angle_gamma 90
_cell_formula_units_Z 4
_cell_length_a 10.0456(8)
_cell_length_b 7.8337(6)
_cell_length_c 21.6495(16)
_cell_measurement_reflns_used 9850
_cell_measurement_temperature 123(2)
_cell_measurement_theta_max 72.36
_cell_measurement_theta_min 4.48
_cell_volume 1673.4(2)
_computing_structure_refinement 'SHELXL-2014/7 (Sheldrick, 2014)'
_diffrn_ambient_temperature 123(2)
_diffrn_measured_fraction_theta_full 0.994
_diffrn_measured_fraction_theta_max 0.990
_diffrn_measurement_device_type 'Bruker D8 Venture Diffractometer'
_diffrn_radiation_type CuK\a
_diffrn_radiation_wavelength 1.54178
_diffrn_reflns_av_R_equivalents 0.0395
_diffrn_reflns_av_unetI/netI 0.0237
_diffrn_reflns_Laue_measured_fraction_full 0.994
_diffrn_reflns_Laue_measured_fraction_max 0.990
_diffrn_reflns_limit_h_max 12
_diffrn_reflns_limit_h_min -12
_diffrn_reflns_limit_k_max 9
_diffrn_reflns_limit_k_min -9
_diffrn_reflns_limit_l_max 26
_diffrn_reflns_limit_l_min -26
_diffrn_reflns_number 21712
_diffrn_reflns_point_group_measured_fraction_full 0.994
_diffrn_reflns_point_group_measured_fraction_max 0.990
_diffrn_reflns_theta_full 67.679
_diffrn_reflns_theta_max 72.819
_diffrn_reflns_theta_min 4.481
_diffrn_source 'Microfocus TXS Rotating Anode'
_exptl_absorpt_coefficient_mu 0.986
_exptl_absorpt_correction_type empirical
_exptl_absorpt_process_details SADABS
_exptl_crystal_colour Colorless
_exptl_crystal_density_diffrn 1.466
_exptl_crystal_description PLATE
_exptl_crystal_F_000 760
_exptl_crystal_size_max 0.120
_exptl_crystal_size_mid 0.060
_exptl_crystal_size_min 0.020
_exptl_transmission_factor_max 1.0000
_exptl_transmission_factor_min 0.8349
_refine_diff_density_max 0.352
_refine_diff_density_min -0.214
_refine_diff_density_rms 0.048
_refine_ls_extinction_method none
_refine_ls_goodness_of_fit_ref 1.042
_refine_ls_hydrogen_treatment mixed
_refine_ls_matrix_type full
_refine_ls_number_parameters 248
_refine_ls_number_reflns 3303
_refine_ls_number_restraints 1
_refine_ls_restrained_S_all 1.044
_refine_ls_R_factor_all 0.0465
_refine_ls_R_factor_gt 0.0411
_refine_ls_shift/su_max 0.000
_refine_ls_shift/su_mean 0.000
_refine_ls_structure_factor_coef Fsqd
_refine_ls_weighting_details 'w=1/[\s^2^(Fo^2^)+(0.0561P)^2^+1.0751P] where P=(Fo^2^+2Fc^2^)/3'
_refine_ls_weighting_scheme calc
_refine_ls_wR_factor_gt 0.1089
_refine_ls_wR_factor_ref 0.1137
_reflns_Friedel_coverage 0.000
_reflns_number_gt 2938
_reflns_number_total 3303
_reflns_threshold_expression 'I > 2\s(I)'
_cod_data_source_file co8b00032_si_005.cif
_cod_data_source_block Z922
_cod_depositor_comments
;
The following automatic conversions were performed:

data item '_exptl_absorpt_correction_type' value 'Empirical' was
changed to 'empirical' in accordance with the
/home/data/users/saulius/crontab/automatic-downloads/current/ACS/lib/dictionaries/cif_core.dic
dictionary named 'cif_core.dic' version 2.4.2 last updated on
2011-04-26.

Automatic conversion script
Id: cif_fix_values 6909 2019-04-08 15:41:33Z antanas 
;
_cod_original_sg_symbol_H-M 'P 21/c'
_cod_database_code 4515834
_shelx_space_group_comment
;
The symmetry employed for this shelxl refinement is uniquely defined
by the following loop, which should always be used as a source of
symmetry information in preference to the above space-group names.
They are only intended as comments.
;
_shelx_estimated_absorpt_t_min 0.891
_shelx_estimated_absorpt_t_max 0.981

loop_
_space_group_symop_operation_xyz
'x, y, z'
'-x, y+1/2, -z+1/2'
'-x, -y, -z'
'x, -y-1/2, z-1/2'

loop_
_atom_site_label
_atom_site_type_symbol
_atom_site_fract_x
_atom_site_fract_y
_atom_site_fract_z
_atom_site_U_iso_or_equiv
_atom_site_adp_type
_atom_site_occupancy
_atom_site_site_symmetry_order
_atom_site_calc_flag
_atom_site_refinement_flags_posn
_atom_site_refinement_flags_adp
F1 F 0.03665(10) 0.88798(14) 0.21376(4) 0.0347(3) Uani 1 1 d . .
F2 F -0.09232(9) 0.74740(14) 0.26393(5) 0.0379(3) Uani 1 1 d . .
F3 F 0.00720(11) 0.97254(13) 0.30528(5) 0.0351(3) Uani 1 1 d . .
N1 N 0.39960(12) 0.54962(17) 0.41764(6) 0.0218(3) Uani 1 1 d D .
H1X H 0.3907(19) 0.561(2) 0.4594(7) 0.026 Uiso 1 1 d D U
N2 N 0.33558(12) 0.61426(17) 0.30975(6) 0.0198(3) Uani 1 1 d . .
N3 N 0.23674(12) 0.69115(17) 0.26721(6) 0.0212(3) Uani 1 1 d . .
O1 O 0.60563(11) 0.43132(17) 0.45414(5) 0.0299(3) Uani 1 1 d . .
C1 C 0.60311(16) 0.5804(2) 0.21857(8) 0.0272(4) Uani 1 1 d . .
H1 H 0.6728 0.6147 0.2523 0.033 Uiso 1 1 calc R U
C2 C 0.62908(18) 0.5709(2) 0.15833(9) 0.0332(4) Uani 1 1 d . .
H2 H 0.7161 0.6004 0.1505 0.040 Uiso 1 1 calc R U
C3 C 0.5285(2) 0.5185(3) 0.10923(8) 0.0364(4) Uani 1 1 d . .
H3 H 0.5467 0.5115 0.0678 0.044 Uiso 1 1 calc R U
C4 C 0.40120(19) 0.4762(2) 0.12039(8) 0.0334(4) Uani 1 1 d . .
H4 H 0.3328 0.4391 0.0866 0.040 Uiso 1 1 calc R U
C5 C 0.37305(16) 0.4876(2) 0.18065(8) 0.0273(4) Uani 1 1 d . .
H5 H 0.2853 0.4602 0.1881 0.033 Uiso 1 1 calc R U
C6 C 0.47470(15) 0.5398(2) 0.23023(7) 0.0220(3) Uani 1 1 d . .
C7 C 0.45420(14) 0.5438(2) 0.29605(7) 0.0211(3) Uani 1 1 d . .
C8 C 0.54457(15) 0.4807(2) 0.34479(7) 0.0233(3) Uani 1 1 d . .
H8 H 0.6265 0.4325 0.3368 0.028 Uiso 1 1 calc R U
C9 C 0.52136(15) 0.4835(2) 0.40912(7) 0.0223(3) Uani 1 1 d . .
C10 C 0.30634(15) 0.6155(2) 0.36929(7) 0.0202(3) Uani 1 1 d . .
C11 C 0.18062(14) 0.6906(2) 0.36596(7) 0.0206(3) Uani 1 1 d . .
C12 C 0.14564(15) 0.7342(2) 0.30166(7) 0.0210(3) Uani 1 1 d . .
C13 C 0.02483(15) 0.8345(2) 0.27080(7) 0.0257(3) Uani 1 1 d . .
C14 C 0.10270(15) 0.71230(19) 0.41691(7) 0.0210(3) Uani 1 1 d . .
C15 C 0.16076(15) 0.7842(2) 0.47438(7) 0.0238(3) Uani 1 1 d . .
H15 H 0.2522 0.8219 0.4811 0.029 Uiso 1 1 calc R U
C16 C 0.08671(16) 0.8016(2) 0.52206(8) 0.0263(3) Uani 1 1 d . .
H16 H 0.1284 0.8505 0.5611 0.032 Uiso 1 1 calc R U
C17 C -0.04770(16) 0.7485(2) 0.51365(8) 0.0249(3) Uani 1 1 d . .
C18 C -0.12818(18) 0.7688(2) 0.56516(8) 0.0322(4) Uani 1 1 d . .
H18A H -0.1009 0.6809 0.5972 0.048 Uiso 1 1 calc R U
H18B H -0.2250 0.7568 0.5475 0.048 Uiso 1 1 calc R U
H18C H -0.1111 0.8820 0.5843 0.048 Uiso 1 1 calc R U
C19 C -0.10468(16) 0.6749(2) 0.45668(8) 0.0265(3) Uani 1 1 d . .
H19 H -0.1958 0.6358 0.4503 0.032 Uiso 1 1 calc R U
C20 C -0.03179(15) 0.6569(2) 0.40890(8) 0.0262(3) Uani 1 1 d . .
H20 H -0.0735 0.6064 0.3702 0.031 Uiso 1 1 calc R U

loop_
_atom_site_aniso_label
_atom_site_aniso_U_11
_atom_site_aniso_U_22
_atom_site_aniso_U_33
_atom_site_aniso_U_23
_atom_site_aniso_U_13
_atom_site_aniso_U_12
F1 0.0360(6) 0.0447(6) 0.0227(5) 0.0074(4) 0.0037(4) 0.0119(4)
F2 0.0187(5) 0.0450(6) 0.0471(6) 0.0026(5) -0.0015(4) 0.0003(4)
F3 0.0391(6) 0.0351(6) 0.0302(5) -0.0028(4) 0.0036(4) 0.0125(4)
N1 0.0174(6) 0.0321(7) 0.0160(6) 0.0024(5) 0.0036(5) 0.0013(5)
N2 0.0155(6) 0.0279(7) 0.0163(6) 0.0019(5) 0.0035(5) 0.0005(5)
N3 0.0167(6) 0.0266(7) 0.0193(6) 0.0020(5) 0.0014(5) 0.0007(5)
O1 0.0216(5) 0.0469(7) 0.0205(6) 0.0045(5) 0.0020(4) 0.0077(5)
C1 0.0212(7) 0.0345(9) 0.0271(8) 0.0050(7) 0.0072(6) 0.0036(6)
C2 0.0268(8) 0.0439(10) 0.0329(9) 0.0100(8) 0.0157(7) 0.0081(7)
C3 0.0411(10) 0.0487(11) 0.0228(8) 0.0062(8) 0.0146(7) 0.0160(8)
C4 0.0342(9) 0.0434(10) 0.0215(8) -0.0012(7) 0.0025(7) 0.0092(8)
C5 0.0232(8) 0.0349(9) 0.0242(8) 0.0001(7) 0.0057(6) 0.0022(7)
C6 0.0201(7) 0.0262(8) 0.0205(7) 0.0026(6) 0.0062(6) 0.0035(6)
C7 0.0162(7) 0.0256(8) 0.0219(8) 0.0001(6) 0.0048(6) -0.0016(6)
C8 0.0174(7) 0.0321(8) 0.0212(8) 0.0010(6) 0.0054(6) 0.0019(6)
C9 0.0183(7) 0.0285(8) 0.0195(8) 0.0013(6) 0.0024(6) -0.0007(6)
C10 0.0185(7) 0.0250(7) 0.0174(7) 0.0008(6) 0.0039(6) -0.0024(6)
C11 0.0164(7) 0.0250(7) 0.0206(7) -0.0005(6) 0.0037(6) -0.0015(6)
C12 0.0168(7) 0.0252(7) 0.0205(7) -0.0001(6) 0.0022(6) -0.0009(6)
C13 0.0226(8) 0.0313(9) 0.0223(8) 0.0003(6) 0.0019(6) 0.0028(6)
C14 0.0194(7) 0.0231(7) 0.0215(7) 0.0023(6) 0.0066(6) 0.0020(6)
C15 0.0196(7) 0.0278(8) 0.0241(8) 0.0010(6) 0.0042(6) -0.0008(6)
C16 0.0282(8) 0.0293(8) 0.0214(8) -0.0017(6) 0.0049(6) -0.0002(6)
C17 0.0269(8) 0.0239(8) 0.0264(8) 0.0026(6) 0.0116(7) 0.0037(6)
C18 0.0351(9) 0.0350(9) 0.0308(9) 0.0002(7) 0.0171(7) 0.0018(7)
C19 0.0193(7) 0.0313(8) 0.0307(8) -0.0009(7) 0.0090(6) -0.0010(6)
C20 0.0204(7) 0.0335(9) 0.0252(8) -0.0046(7) 0.0054(6) -0.0016(6)

loop_
_atom_type_symbol
_atom_type_description
_atom_type_scat_dispersion_real
_atom_type_scat_dispersion_imag
_atom_type_scat_source
C C 0.0181 0.0091 'International Tables Vol C Tables 4.2.6.8 and 6.1.1.4'
H H 0.0000 0.0000 'International Tables Vol C Tables 4.2.6.8 and 6.1.1.4'
F F 0.0727 0.0534 'International Tables Vol C Tables 4.2.6.8 and 6.1.1.4'
N N 0.0311 0.0180 'International Tables Vol C Tables 4.2.6.8 and 6.1.1.4'
O O 0.0492 0.0322 'International Tables Vol C Tables 4.2.6.8 and 6.1.1.4'

loop_
_geom_angle_atom_site_label_1
_geom_angle_atom_site_label_2
_geom_angle_atom_site_label_3
_geom_angle
C10 N1 C9 122.62(13)
C10 N1 H1X 122.2(12)
C9 N1 H1X 114.7(12)
N3 N2 C10 111.97(12)
N3 N2 C7 125.09(12)
C10 N2 C7 122.94(13)
C12 N3 N2 102.96(12)
C2 C1 C6 120.25(16)
C2 C1 H1 119.9
C6 C1 H1 119.9
C1 C2 C3 120.11(16)
C1 C2 H2 119.9
C3 C2 H2 119.9
C2 C3 C4 120.10(16)
C2 C3 H3 119.9
C4 C3 H3 119.9
C3 C4 C5 120.40(17)
C3 C4 H4 119.8
C5 C4 H4 119.8
C4 C5 C6 119.50(15)
C4 C5 H5 120.2
C6 C5 H5 120.2
C1 C6 C5 119.63(15)
C1 C6 C7 118.04(14)
C5 C6 C7 122.22(14)
C8 C7 N2 117.06(14)
C8 C7 C6 123.41(14)
N2 C7 C6 119.53(13)
C7 C8 C9 122.51(14)
C7 C8 H8 118.7
C9 C8 H8 118.7
O1 C9 N1 121.01(14)
O1 C9 C8 122.78(14)
N1 C9 C8 116.21(13)
N1 C10 N2 118.59(13)
N1 C10 C11 133.46(14)
N2 C10 C11 107.94(13)
C10 C11 C12 102.12(13)
C10 C11 C14 128.09(14)
C12 C11 C14 129.75(13)
N3 C12 C11 114.97(13)
N3 C12 C13 118.03(13)
C11 C12 C13 126.79(14)
F1 C13 F2 106.64(13)
F1 C13 F3 107.83(14)
F2 C13 F3 105.41(13)
F1 C13 C12 111.97(13)
F2 C13 C12 113.77(14)
F3 C13 C12 110.82(13)
C15 C14 C20 118.03(14)
C15 C14 C11 121.52(13)
C20 C14 C11 120.44(14)
C16 C15 C14 120.80(14)
C16 C15 H15 119.6
C14 C15 H15 119.6
C15 C16 C17 121.05(15)
C15 C16 H16 119.5
C17 C16 H16 119.5
C19 C17 C16 118.01(14)
C19 C17 C18 120.99(15)
C16 C17 C18 121.00(15)
C17 C18 H18A 109.5
C17 C18 H18B 109.5
H18A C18 H18B 109.5
C17 C18 H18C 109.5
H18A C18 H18C 109.5
H18B C18 H18C 109.5
C20 C19 C17 121.38(15)
C20 C19 H19 119.3
C17 C19 H19 119.3
C19 C20 C14 120.72(15)
C19 C20 H20 119.6
C14 C20 H20 119.6

loop_
_geom_bond_atom_site_label_1
_geom_bond_atom_site_label_2
_geom_bond_distance
F1 C13 1.3302(19)
F2 C13 1.3442(19)
F3 C13 1.3446(19)
N1 C10 1.3680(19)
N1 C9 1.372(2)
N1 H1X 0.929(15)
N2 N3 1.3614(17)
N2 C10 1.3748(18)
N2 C7 1.3946(19)
N3 C12 1.3281(19)
O1 C9 1.2343(19)
C1 C2 1.379(2)
C1 C6 1.397(2)
C1 H1 0.9500
C2 C3 1.384(3)
C2 H2 0.9500
C3 C4 1.385(3)
C3 H3 0.9500
C4 C5 1.389(2)
C4 H4 0.9500
C5 C6 1.397(2)
C5 H5 0.9500
C6 C7 1.478(2)
C7 C8 1.350(2)
C8 C9 1.455(2)
C8 H8 0.9500
C10 C11 1.383(2)
C11 C12 1.412(2)
C11 C14 1.478(2)
C12 C13 1.494(2)
C14 C15 1.390(2)
C14 C20 1.398(2)
C15 C16 1.388(2)
C15 H15 0.9500
C16 C17 1.392(2)
C16 H16 0.9500
C17 C19 1.384(2)
C17 C18 1.504(2)
C18 H18A 0.9800
C18 H18B 0.9800
C18 H18C 0.9800
C19 C20 1.382(2)
C19 H19 0.9500
C20 H20 0.9500
